data_9009269
loop_
_publ_author_name
'Schneider, W.'

_publ_section_title
;
 Bestimmung einer uberstruktur am caracolit
;
_journal_name_full 'Neues Jahrbuch fur Mineralogie, Monatshefte'
_journal_page_first 58
_journal_page_last 64
_journal_volume 1969
_journal_year 1969
_chemical_compound_source 'Caracoles, Chile'
_chemical_formula_sum 'Cl Na3 O12 Pb2 S3'
_chemical_name_mineral Caracolite
_space_group_IT_number 11
_symmetry_space_group_name_Hall '-P 2c'
_symmetry_space_group_name_H-M 'P 1 1 21/m'
_cell_angle_alpha 90
_cell_angle_beta 90
_cell_angle_gamma 120.0
_cell_length_a 19.62
_cell_length_b 9.81
_cell_length_c 7.14
_cell_formula_units_Z 4
_cell_volume 1190.137
_database_code_amcsd 0014735
_exptl_crystal_density_diffrn 4.504
_cod_original_formula_sum 'Na3 Pb2 S3 O12 Cl'
_cod_database_code 9009269

loop_
_space_group_symop_operation_xyz
x,y,z
-x,-y,1/2+z
x,y,1/2-z
-x,-y,-z

loop_
_atom_site_label
_atom_site_fract_x
_atom_site_fract_y
_atom_site_fract_z
_atom_site_occupancy
_atom_site_U_iso_or_equiv
Na1 0.16200 0.65600 -0.00900 1.00000 0.03166
Na2 0.33200 0.32700 -0.00900 1.00000 0.03166
Na3 0.00200 0.26000 0.25000 1.00000 0.00633
Na4 0.36400 0.73900 0.25000 1.00000 0.00633
Pb1 0.50730 0.25980 0.25000 1.00000 0.02153
Pb2 0.87550 0.75990 0.25000 1.00000 0.02913
Pb3 0.12000 0.98560 0.25000 1.00000 0.02913
Pb4 0.62270 0.99400 0.25000 1.00000 0.02660
S1 0.21000 0.38500 0.25000 1.00000 0.02280
S2 0.71100 0.38800 0.25000 1.00000 0.00507
S3 0.80200 0.02100 0.25000 1.00000 0.00507
S4 0.31000 0.02800 0.25000 1.00000 0.01267
S5 0.98200 0.59300 0.25000 1.00000 0.02660
S6 0.49000 0.58300 0.25000 1.00000 0.00507
O1 0.18800 0.27900 0.42900 1.00000 0.04433
O2 0.67800 0.27000 0.42900 1.00000 0.04813
O3 0.85200 0.08200 0.42900 1.00000 0.04686
O4 0.36300 0.10200 0.42900 1.00000 0.04179
O5 0.95200 0.63900 0.42900 1.00000 0.04559
O6 0.43100 0.61600 0.42900 1.00000 0.05193
O7 0.30300 0.47200 0.25000 1.00000 0.02280
O8 0.78500 0.46200 0.25000 1.00000 0.01646
O9 0.77900 0.13800 0.25000 1.00000 0.04179
O10 0.25800 0.07900 0.25000 1.00000 0.01900
O11 0.94100 0.41700 0.25000 1.00000 0.01646
O12 0.43500 0.39200 0.25000 1.00000 0.02280
O13 0.16200 0.46900 0.25000 1.00000 0.01773
O14 0.65500 0.46400 0.25000 1.00000 0.03546
O15 0.73900 0.83800 0.25000 1.00000 0.02280
O16 0.25500 0.89300 0.25000 1.00000 0.02533
O17 0.04400 0.65200 0.25000 1.00000 0.04053
O18 0.56800 0.66400 0.25000 1.00000 0.04559
Cl1 0.00200 0.05100 0.00000 0.50000 0.03800
Cl2 0.52100 0.04800 0.00000 0.50000 0.01520

loop_
_cod_related_entry_id
_cod_related_entry_database
_cod_related_entry_code
1 AMCSD 0014735
